data_4328028
loop_
_publ_author_name
'Margaret A. Goodman'
'Alexander Y. Nazarenko'
'Barbara J. Casavant'
'Zhanjie Li'
'William W. Brennessel'
'Michael J. DeMarco'
'Gen Long'
'M. Scott Goodman'

_publ_section_title
;
 Tris(5-methylpyrazolyl)methane: Synthesis and Properties of Its Iron(II)
 Complex
;
_journal_name_full 'Inorganic Chemistry'
_journal_page_first 1084
_journal_page_last 1093
_journal_paper_doi 10.1021/ic2022038
_journal_volume 51
_journal_year 2012
_chemical_formula_moiety 'C26 H32 Fe N12, 2(Cl O4)'
_chemical_formula_sum 'C26 H32 Cl2 Fe N12 O8'
_chemical_formula_weight 767.39
_chemical_name_systematic
;
  bis(tris(5-methylpyrazolylmethane))iron(II) perchlorate
;
_space_group_IT_number 148
_symmetry_cell_setting trigonal
_symmetry_space_group_name_Hall '-R 3'
_symmetry_space_group_name_H-M 'R -3 :H'
_atom_sites_solution_hydrogens geom
_atom_sites_solution_primary direct
_atom_sites_solution_secondary difmap
_audit_creation_method SHELXL-97
_cell_angle_alpha 90.00
_cell_angle_beta 90.00
_cell_angle_gamma 120.00
_cell_formula_units_Z 3
_cell_length_a 11.1783(10)
_cell_length_b 11.1783(10)
_cell_length_c 21.515(4)
_cell_measurement_reflns_used 4084
_cell_measurement_temperature 263.0(2)
_cell_measurement_theta_max 32.11
_cell_measurement_theta_min 2.31
_cell_volume 2328.2(5)
_computing_cell_refinement 'SAINT (Bruker, 2007)'
_computing_data_collection 'APEX2 (Bruker, 2007)'
_computing_data_reduction 'SAINT (Bruker, 2007)'
_computing_molecular_graphics 'SHELXTL (Sheldrick, 2008)'
_computing_publication_material 'SHELXTL (Sheldrick, 2008)'
_computing_structure_refinement 'SHELXL-97 (Sheldrick, 2008)'
_computing_structure_solution 'SIR97 (Altomare et al., 1999)'
_diffrn_ambient_temperature 263.0(2)
_diffrn_measured_fraction_theta_full 0.995
_diffrn_measured_fraction_theta_max 0.995
_diffrn_measurement_device_type 'Bruker SMART APEX II CCD Platform'
_diffrn_measurement_method 'area detector, \w scans per \f'
_diffrn_radiation_monochromator graphite
_diffrn_radiation_source 'fine-focus sealed tube'
_diffrn_radiation_type MoK\a
_diffrn_radiation_wavelength 0.71073
_diffrn_reflns_av_R_equivalents 0.0294
_diffrn_reflns_av_sigmaI/netI 0.0213
_diffrn_reflns_limit_h_max 16
_diffrn_reflns_limit_h_min -16
_diffrn_reflns_limit_k_max 16
_diffrn_reflns_limit_k_min -16
_diffrn_reflns_limit_l_max 31
_diffrn_reflns_limit_l_min -32
_diffrn_reflns_number 10556
_diffrn_reflns_theta_full 32.54
_diffrn_reflns_theta_max 32.54
_diffrn_reflns_theta_min 2.31
_exptl_absorpt_coefficient_mu 0.729
_exptl_absorpt_correction_T_max 0.94
_exptl_absorpt_correction_T_min 0.86
_exptl_absorpt_correction_type multi-scan
_exptl_absorpt_process_details 'SADABS (Sheldrick, 2007)'
_exptl_crystal_colour pink-red
_exptl_crystal_density_diffrn 1.642
_exptl_crystal_description block
_exptl_crystal_F_000 1188
_exptl_crystal_size_max 0.22
_exptl_crystal_size_mid 0.14
_exptl_crystal_size_min 0.08
_refine_diff_density_max 0.508
_refine_diff_density_min -0.497
_refine_diff_density_rms 0.072
_refine_ls_extinction_method none
_refine_ls_goodness_of_fit_ref 1.045
_refine_ls_hydrogen_treatment constr
_refine_ls_matrix_type full
_refine_ls_number_parameters 76
_refine_ls_number_reflns 1877
_refine_ls_number_restraints 0
_refine_ls_restrained_S_all 1.045
_refine_ls_R_factor_all 0.0626
_refine_ls_R_factor_gt 0.0479
_refine_ls_shift/su_max 0.000
_refine_ls_shift/su_mean 0.000
_refine_ls_structure_factor_coef Fsqd
_refine_ls_weighting_details 'calc w=1/[\s^2^(Fo^2^)+(0.0849P)^2^+2.5340P] where P=(Fo^2^+2Fc^2^)/3'
_refine_ls_weighting_scheme calc
_refine_ls_wR_factor_gt 0.1421
_refine_ls_wR_factor_ref 0.1540
_reflns_number_gt 1457
_reflns_number_total 1877
_reflns_threshold_expression >2sigma(I)
_cod_data_source_file ic2022038_si_002_7.cif
_cod_data_source_block ra09
_cod_original_cell_volume 2328.2(7)
_cod_original_sg_symbol_H-M 'R -3'
_cod_database_code 4328028

loop_
_symmetry_equiv_pos_as_xyz
'x, y, z'
'-y, x-y, z'
'-x+y, -x, z'
'x+2/3, y+1/3, z+1/3'
'-y+2/3, x-y+1/3, z+1/3'
'-x+y+2/3, -x+1/3, z+1/3'
'x+1/3, y+2/3, z+2/3'
'-y+1/3, x-y+2/3, z+2/3'
'-x+y+1/3, -x+2/3, z+2/3'
'-x, -y, -z'
'y, -x+y, -z'
'x-y, x, -z'
'-x+2/3, -y+1/3, -z+1/3'
'y+2/3, -x+y+1/3, -z+1/3'
'x-y+2/3, x+1/3, -z+1/3'
'-x+1/3, -y+2/3, -z+2/3'
'y+1/3, -x+y+2/3, -z+2/3'
'x-y+1/3, x+2/3, -z+2/3'

loop_
_atom_site_label
_atom_site_type_symbol
_atom_site_fract_x
_atom_site_fract_y
_atom_site_fract_z
_atom_site_U_iso_or_equiv
_atom_site_adp_type
_atom_site_occupancy
_atom_site_symmetry_multiplicity
_atom_site_calc_flag
_atom_site_refinement_flags
Fe1 Fe 0.0000 0.0000 0.5000 0.03193(19) Uani 1 6 d S
N1 N 0.03181(18) 0.15455(17) 0.55679(7) 0.0386(4) Uani 1 1 d .
N2 N 0.01689(17) 0.12988(16) 0.61956(6) 0.0356(3) Uani 1 1 d .
C1 C 0.0000 0.0000 0.64109(13) 0.0332(6) Uani 1 3 d S
H1A H 0.0000 0.0000 0.6866 0.040 Uiso 1 3 calc SR
C2 C 0.0609(2) 0.2846(2) 0.55096(10) 0.0468(5) Uani 1 1 d .
H2A H 0.0767 0.3309 0.5133 0.056 Uiso 1 1 calc R
C3 C 0.0644(3) 0.3426(2) 0.60890(11) 0.0490(5) Uani 1 1 d .
H3A H 0.0833 0.4322 0.6166 0.059 Uiso 1 1 calc R
C4 C 0.03467(19) 0.2420(2) 0.65194(9) 0.0379(4) Uani 1 1 d .
C5 C 0.0168(3) 0.2419(3) 0.72070(10) 0.0497(5) Uani 1 1 d .
H5A H 0.0408 0.3331 0.7342 0.075 Uiso 1 1 calc R
H5B H 0.0758 0.2143 0.7408 0.075 Uiso 1 1 calc R
H5C H -0.0776 0.1784 0.7313 0.075 Uiso 1 1 calc R
Cl1 Cl 0.3333 0.6667 0.80228(5) 0.0555(3) Uani 1 3 d S
O1 O 0.3333 0.6667 0.7365(2) 0.1178(19) Uani 1 3 d S
O2 O 0.3112(3) 0.7755(3) 0.82129(14) 0.0981(9) Uani 1 1 d .

loop_
_atom_site_aniso_label
_atom_site_aniso_U_11
_atom_site_aniso_U_22
_atom_site_aniso_U_33
_atom_site_aniso_U_23
_atom_site_aniso_U_13
_atom_site_aniso_U_12
Fe1 0.0385(2) 0.0385(2) 0.0187(3) 0.000 0.000 0.01927(12)
N1 0.0500(9) 0.0429(8) 0.0247(6) 0.0045(6) 0.0030(6) 0.0247(7)
N2 0.0451(8) 0.0384(7) 0.0245(6) 0.0001(5) 0.0012(5) 0.0218(7)
C1 0.0385(9) 0.0385(9) 0.0226(11) 0.000 0.000 0.0193(4)
C2 0.0588(12) 0.0448(10) 0.0399(10) 0.0088(8) 0.0053(9) 0.0282(10)
C3 0.0587(13) 0.0412(10) 0.0504(12) -0.0005(9) 0.0055(9) 0.0274(9)
C4 0.0385(9) 0.0407(9) 0.0350(8) -0.0057(7) 0.0000(7) 0.0201(7)
C5 0.0510(11) 0.0550(12) 0.0381(10) -0.0108(8) 0.0035(8) 0.0228(10)
Cl1 0.0568(4) 0.0568(4) 0.0530(5) 0.000 0.000 0.02838(18)
O1 0.148(3) 0.148(3) 0.058(3) 0.000 0.000 0.0739(15)
O2 0.104(2) 0.0770(15) 0.128(2) 0.0048(15) 0.0326(16) 0.0568(15)

loop_
_atom_type_symbol
_atom_type_description
_atom_type_scat_dispersion_real
_atom_type_scat_dispersion_imag
_atom_type_scat_source
C C 0.0033 0.0016 'International Tables Vol C Tables 4.2.6.8 and 6.1.1.4'
H H 0.0000 0.0000 'International Tables Vol C Tables 4.2.6.8 and 6.1.1.4'
N N 0.0061 0.0033 'International Tables Vol C Tables 4.2.6.8 and 6.1.1.4'
O O 0.0106 0.0060 'International Tables Vol C Tables 4.2.6.8 and 6.1.1.4'
Cl Cl 0.1484 0.1585 'International Tables Vol C Tables 4.2.6.8 and 6.1.1.4'
Fe Fe 0.3463 0.8444 'International Tables Vol C Tables 4.2.6.8 and 6.1.1.4'

loop_
_geom_angle_atom_site_label_1
_geom_angle_atom_site_label_2
_geom_angle_atom_site_label_3
_geom_angle
_geom_angle_site_symmetry_1
_geom_angle_site_symmetry_3
N1 Fe1 N1 180.00(7) 10_556 .
N1 Fe1 N1 86.48(6) 10_556 12_556
N1 Fe1 N1 93.52(6) . 12_556
N1 Fe1 N1 93.52(6) 10_556 2
N1 Fe1 N1 86.48(6) . 2
N1 Fe1 N1 93.52(6) 12_556 2
N1 Fe1 N1 86.48(6) 10_556 11_556
N1 Fe1 N1 93.52(6) . 11_556
N1 Fe1 N1 86.48(6) 12_556 11_556
N1 Fe1 N1 180.0 2 11_556
N1 Fe1 N1 93.52(6) 10_556 3
N1 Fe1 N1 86.48(6) . 3
N1 Fe1 N1 180.00(7) 12_556 3
N1 Fe1 N1 86.48(6) 2 3
N1 Fe1 N1 93.52(6) 11_556 3
C2 N1 N2 104.58(16) . .
C2 N1 Fe1 136.85(14) . .
N2 N1 Fe1 118.51(12) . .
C4 N2 N1 111.86(15) . .
C4 N2 C1 130.42(17) . .
N1 N2 C1 117.37(16) . .
N2 C1 N2 110.21(11) 2 .
N2 C1 N2 110.21(11) 2 3
N2 C1 N2 110.21(11) . 3
N2 C1 H1A 108.7 2 .
N2 C1 H1A 108.7 . .
N2 C1 H1A 108.7 3 .
N1 C2 C3 111.01(18) . .
N1 C2 H2A 124.5 . .
C3 C2 H2A 124.5 . .
C4 C3 C2 106.55(19) . .
C4 C3 H3A 126.7 . .
C2 C3 H3A 126.7 . .
N2 C4 C3 105.99(17) . .
N2 C4 C5 123.35(19) . .
C3 C4 C5 130.6(2) . .
C4 C5 H5A 109.5 . .
C4 C5 H5B 109.5 . .
H5A C5 H5B 109.5 . .
C4 C5 H5C 109.5 . .
H5A C5 H5C 109.5 . .
H5B C5 H5C 109.5 . .
O1 Cl1 O2 106.78(13) . .
O1 Cl1 O2 106.78(13) . 2_665
O2 Cl1 O2 112.03(12) . 2_665
O1 Cl1 O2 106.78(13) . 3_565
O2 Cl1 O2 112.03(12) . 3_565
O2 Cl1 O2 112.03(12) 2_665 3_565

loop_
_geom_bond_atom_site_label_1
_geom_bond_atom_site_label_2
_geom_bond_distance
_geom_bond_site_symmetry_2
Fe1 N1 1.9974(16) 10_556
Fe1 N1 1.9974(16) .
Fe1 N1 1.9974(16) 12_556
Fe1 N1 1.9974(16) 2
Fe1 N1 1.9974(16) 11_556
Fe1 N1 1.9974(16) 3
N1 C2 1.327(3) .
N1 N2 1.372(2) .
N2 C4 1.359(2) .
N2 C1 1.4436(18) .
C1 N2 1.4436(18) 2
C1 N2 1.4436(18) 3
C1 H1A 0.9800 .
C2 C3 1.397(3) .
C2 H2A 0.9300 .
C3 C4 1.363(3) .
C3 H3A 0.9300 .
C4 C5 1.493(3) .
C5 H5A 0.9600 .
C5 H5B 0.9600 .
C5 H5C 0.9600 .
Cl1 O1 1.416(5) .
Cl1 O2 1.417(2) .

loop_
_geom_torsion_atom_site_label_1
_geom_torsion_atom_site_label_2
_geom_torsion_atom_site_label_3
_geom_torsion_atom_site_label_4
_geom_torsion
_geom_torsion_site_symmetry_1
_geom_torsion_site_symmetry_4
N1 Fe1 N1 C2 -44.9(3) 12_556 .
N1 Fe1 N1 C2 -138.2(3) 2 .
N1 Fe1 N1 C2 41.8(3) 11_556 .
N1 Fe1 N1 C2 135.1(3) 3 .
N1 Fe1 N1 N2 131.70(11) 12_556 .
N1 Fe1 N1 N2 38.39(11) 2 .
N1 Fe1 N1 N2 -141.61(11) 11_556 .
N1 Fe1 N1 N2 -48.30(11) 3 .
C2 N1 N2 C4 0.7(2) . .
Fe1 N1 N2 C4 -176.82(13) . .
C2 N1 N2 C1 -173.11(15) . .
Fe1 N1 N2 C1 9.3(2) . .
C4 N2 C1 N2 120.9(2) . 2
N1 N2 C1 N2 -66.61(18) . 2
C4 N2 C1 N2 -117.2(2) . 3
N1 N2 C1 N2 55.3(2) . 3
N2 N1 C2 C3 -0.1(2) . .
Fe1 N1 C2 C3 176.80(16) . .
N1 C2 C3 C4 -0.6(3) . .
N1 N2 C4 C3 -1.1(2) . .
C1 N2 C4 C3 171.72(18) . .
N1 N2 C4 C5 176.60(18) . .
C1 N2 C4 C5 -10.6(3) . .
C2 C3 C4 N2 1.0(2) . .
C2 C3 C4 C5 -176.5(2) . .
